data_2311808
loop_
_publ_author_name
'Sparkes, Hazel A.'
'Sage, Henry J.'
'Yufit, Dmitry S.'

_publ_section_title
;
 In-situ cryocrystallization of 1,2-dimethyl-3-nitrobenzene and
 2,4-dimethyl-1-nitrobenzene.
;
_journal_issue 'Pt 9'
_journal_name_full 'Acta crystallographica. Section C, Structural chemistry'
_journal_page_first 872
_journal_page_last 875
_journal_paper_doi 10.1107/S2053229614017896
_journal_volume 70
_journal_year 2014
_chemical_formula_iupac 'C8 H9 N O2'
_chemical_formula_moiety 'C8 H9 N O2'
_chemical_formula_sum 'C8 H9 N O2'
_chemical_formula_weight 151.16
_chemical_name_systematic
;
2,4-Dimethyl-1-nitrobenzene
;
_space_group_IT_number 14
_space_group_name_Hall '-P 2ybc'
_space_group_name_H-M_alt 'P 1 21/c 1'
_symmetry_cell_setting monoclinic
_symmetry_space_group_name_Hall '-P 2ybc'
_symmetry_space_group_name_H-M 'P 1 21/c 1'
_atom_sites_solution_hydrogens geom
_atom_sites_solution_primary direct
_atom_sites_solution_secondary difmap
_audit_creation_method SHELXL-97
_cell_angle_alpha 90.00
_cell_angle_beta 106.54(2)
_cell_angle_gamma 90.00
_cell_formula_units_Z 4
_cell_length_a 11.693(4)
_cell_length_b 9.738(3)
_cell_length_c 7.0180(10)
_cell_measurement_reflns_used 259
_cell_measurement_temperature 240(2)
_cell_measurement_theta_max 24.50
_cell_measurement_theta_min 2.26
_cell_volume 766.0(4)
_computing_cell_refinement 'SAINT (Bruker, 2003)'
_computing_data_collection 'SMART (Bruker, 2001)'
_computing_data_reduction 'SAINT (Bruker, 2003)'
_computing_molecular_graphics 'OLEX2 (Dolomanov <i>et al.</i>, 2009)'
_computing_publication_material 'OLEX2 (Dolomanov <i>et al.</i>, 2009)'
_computing_structure_refinement 'SHELXL97 (Sheldrick, 2008)'
_computing_structure_solution 'SHELXS97 (Sheldrick, 2008)'
_diffrn_ambient_temperature 240(2)
_diffrn_detector_area_resol_mean 5.6
_diffrn_measured_fraction_theta_full 0.850
_diffrn_measured_fraction_theta_max 0.845
_diffrn_measurement_device_type 'Bruker SMART CCD 6000 area-detector'
_diffrn_measurement_method '\w scans'
_diffrn_radiation_monochromator graphite
_diffrn_radiation_source 'fine-focus sealed tube'
_diffrn_radiation_type MoK\a
_diffrn_radiation_wavelength 0.71073
_diffrn_reflns_av_R_equivalents 0.0708
_diffrn_reflns_av_sigmaI/netI 0.0715
_diffrn_reflns_limit_h_max 14
_diffrn_reflns_limit_h_min -14
_diffrn_reflns_limit_k_max 12
_diffrn_reflns_limit_k_min -12
_diffrn_reflns_limit_l_max 6
_diffrn_reflns_limit_l_min -6
_diffrn_reflns_number 4894
_diffrn_reflns_theta_full 26.00
_diffrn_reflns_theta_max 26.35
_diffrn_reflns_theta_min 2.77
_exptl_absorpt_coefficient_mu 0.095
_exptl_absorpt_correction_T_max 1.0000
_exptl_absorpt_correction_T_min 0.2812
_exptl_absorpt_correction_type multi-scan
_exptl_absorpt_process_details
;
(SADABS; Bruker ,2006)
;
_exptl_crystal_colour colourless
_exptl_crystal_density_diffrn 1.311
_exptl_crystal_density_method 'not measured'
_exptl_crystal_description block
_exptl_crystal_F_000 320
_exptl_crystal_size_max 0.4
_exptl_crystal_size_mid 0.3
_exptl_crystal_size_min 0.3
_refine_diff_density_max 0.298
_refine_diff_density_min -0.224
_refine_ls_extinction_method none
_refine_ls_goodness_of_fit_ref 1.019
_refine_ls_hydrogen_treatment constr
_refine_ls_matrix_type full
_refine_ls_number_parameters 102
_refine_ls_number_reflns 1319
_refine_ls_number_restraints 0
_refine_ls_restrained_S_all 1.019
_refine_ls_R_factor_all 0.1588
_refine_ls_R_factor_gt 0.0768
_refine_ls_shift/su_max 0.000
_refine_ls_shift/su_mean 0.000
_refine_ls_structure_factor_coef Fsqd
_refine_ls_weighting_details 'calc w=1/[\s^2^(Fo^2^)+(0.1373P)^2^+0.0000P] where P=(Fo^2^+2Fc^2^)/3'
_refine_ls_weighting_scheme calc
_refine_ls_wR_factor_gt 0.2049
_refine_ls_wR_factor_ref 0.2648
_reflns_number_gt 603
_reflns_number_total 1319
_reflns_threshold_expression I>2sigma(I)
_cod_data_source_file gz3272sup1.cif
_cod_data_source_block 24-dimethyl-1-nitrobenzene
_cod_original_sg_symbol_H-M 'P 21/c'
_cod_database_code 2311808

loop_
_symmetry_equiv_pos_as_xyz
'x, y, z'
'-x, y+1/2, -z+1/2'
'-x, -y, -z'
'x, -y-1/2, z-1/2'

loop_
_atom_site_type_symbol
_atom_site_label
_atom_site_fract_x
_atom_site_fract_y
_atom_site_fract_z
_atom_site_U_iso_or_equiv
_atom_site_adp_type
_atom_site_calc_flag
_atom_site_refinement_flags
_atom_site_occupancy
_atom_site_symmetry_multiplicity
O O1 0.8287(3) 0.4693(4) 0.5670(6) 0.0963(14) Uani d . 1 1
O O2 0.6397(4) 0.4692(4) 0.4495(6) 0.0941(14) Uani d . 1 1
N N1 0.7348(4) 0.5290(4) 0.5065(6) 0.0595(11) Uani d . 1 1
C C1 0.7338(4) 0.6810(4) 0.5029(6) 0.0457(10) Uani d . 1 1
C C2 0.8391(3) 0.7559(4) 0.5680(6) 0.0459(11) Uani d . 1 1
C C3 0.8255(3) 0.8982(4) 0.5585(6) 0.0501(11) Uani d . 1 1
H H3 0.8951 0.9531 0.6042 0.060 Uiso calc R 1 1
C C4 0.7169(3) 0.9646(4) 0.4866(6) 0.0476(11) Uani d . 1 1
C C5 0.6155(4) 0.8839(5) 0.4221(6) 0.0542(12) Uani d . 1 1
H H5 0.5397 0.9261 0.3713 0.065 Uiso calc R 1 1
C C6 0.6240(4) 0.7436(4) 0.4311(6) 0.0505(12) Uani d . 1 1
H H6 0.5540 0.6891 0.3877 0.061 Uiso calc R 1 1
C C7 0.9632(4) 0.6996(5) 0.6481(8) 0.0699(14) Uani d . 1 1
H H7A 0.9662 0.6382 0.7601 0.105 Uiso calc R 1 1
H H7B 1.0194 0.7755 0.6932 0.105 Uiso calc R 1 1
H H7C 0.9848 0.6483 0.5433 0.105 Uiso calc R 1 1
C C8 0.7098(5) 1.1195(5) 0.4804(7) 0.0712(14) Uani d . 1 1
H H8A 0.7655 1.1556 0.4116 0.107 Uiso calc R 1 1
H H8B 0.7309 1.1556 0.6164 0.107 Uiso calc R 1 1
H H8C 0.6284 1.1479 0.4094 0.107 Uiso calc R 1 1

loop_
_atom_site_aniso_label
_atom_site_aniso_U_11
_atom_site_aniso_U_22
_atom_site_aniso_U_33
_atom_site_aniso_U_12
_atom_site_aniso_U_13
_atom_site_aniso_U_23
O1 0.096(3) 0.049(2) 0.151(4) 0.0216(19) 0.046(2) 0.017(2)
O2 0.100(3) 0.053(2) 0.115(3) -0.020(2) 0.008(2) -0.006(2)
N1 0.082(3) 0.046(2) 0.053(3) -0.001(2) 0.0247(19) -0.0051(18)
C1 0.060(3) 0.037(2) 0.040(3) 0.0024(19) 0.0141(18) -0.0015(19)
C2 0.055(3) 0.048(3) 0.037(3) 0.0037(18) 0.0168(19) -0.0028(18)
C3 0.053(3) 0.045(3) 0.051(3) -0.0024(19) 0.0126(19) -0.004(2)
C4 0.060(3) 0.040(2) 0.043(3) 0.0028(19) 0.0148(18) -0.0023(19)
C5 0.053(3) 0.055(3) 0.051(3) 0.013(2) 0.0093(19) 0.004(2)
C6 0.051(3) 0.058(3) 0.041(3) -0.009(2) 0.0123(19) -0.0104(19)
C7 0.058(3) 0.066(3) 0.081(4) 0.016(2) 0.014(2) 0.005(2)
C8 0.091(4) 0.043(3) 0.081(4) 0.009(2) 0.028(3) 0.000(2)

loop_
_atom_type_symbol
_atom_type_description
_atom_type_scat_dispersion_real
_atom_type_scat_dispersion_imag
_atom_type_scat_source
C C 0.0033 0.0016 'International Tables Vol C Tables 4.2.6.8 and 6.1.1.4'
H H 0.0000 0.0000 'International Tables Vol C Tables 4.2.6.8 and 6.1.1.4'
N N 0.0061 0.0033 'International Tables Vol C Tables 4.2.6.8 and 6.1.1.4'
O O 0.0106 0.0060 'International Tables Vol C Tables 4.2.6.8 and 6.1.1.4'

loop_
_geom_angle_atom_site_label_1
_geom_angle_atom_site_label_2
_geom_angle_atom_site_label_3
_geom_angle
O1 N1 O2 122.6(4)
O1 N1 C1 119.3(4)
O2 N1 C1 118.0(4)
C6 C1 C2 122.2(4)
C6 C1 N1 116.7(4)
C2 C1 N1 121.1(4)
C1 C2 C3 115.3(4)
C1 C2 C7 127.0(4)
C3 C2 C7 117.7(4)
C4 C3 C2 124.1(4)
C4 C3 H3 117.9
C2 C3 H3 117.9
C5 C4 C3 117.7(4)
C5 C4 C8 121.5(4)
C3 C4 C8 120.9(4)
C6 C5 C4 120.4(4)
C6 C5 H5 119.8
C4 C5 H5 119.8
C5 C6 C1 120.3(4)
C5 C6 H6 119.8
C1 C6 H6 119.8
C2 C7 H7A 109.5
C2 C7 H7B 109.5
H7A C7 H7B 109.5
C2 C7 H7C 109.5
H7A C7 H7C 109.5
H7B C7 H7C 109.5
C4 C8 H8A 109.5
C4 C8 H8B 109.5
H8A C8 H8B 109.5
C4 C8 H8C 109.5
H8A C8 H8C 109.5
H8B C8 H8C 109.5

loop_
_geom_bond_atom_site_label_1
_geom_bond_atom_site_label_2
_geom_bond_distance
O1 N1 1.207(4)
O2 N1 1.218(4)
N1 C1 1.481(5)
C1 C6 1.380(5)
C1 C2 1.391(5)
C2 C3 1.394(5)
C2 C7 1.503(5)
C3 C4 1.386(5)
C3 H3 0.9500
C4 C5 1.386(6)
C4 C8 1.511(6)
C5 C6 1.370(6)
C5 H5 0.9500
C6 H6 0.9500
C7 H7A 0.9800
C7 H7B 0.9800
C7 H7C 0.9800
C8 H8A 0.9800
C8 H8B 0.9800
C8 H8C 0.9800

loop_
_geom_hbond_atom_site_label_D
_geom_hbond_atom_site_label_H
_geom_hbond_atom_site_label_A
_geom_hbond_site_symmetry_A
_geom_hbond_distance_DH
_geom_hbond_distance_HA
_geom_hbond_distance_DA
_geom_hbond_angle_DHA
C7 H7B O1 2_756 0.98 2.80 3.749(6) 162.7
C7 H7C O1 3_766 0.98 2.76 3.606(6) 144.6
C5 H5 O2 2_655 0.95 2.64 3.459(6) 145.0
